data_4303681
loop_
_publ_author_name
'Margaret-Jane Crawford'
'Arkady Ellern'
'Konstantin Karaghiosoff'
'Peter Mayer'

_publ_contact_author_address
;
Department Chemie
Ludwig-Maximilians Universit\"at
Butenandtstra\&se 5-13 (Haus D)
D-81377 M\"unchen
Bundesrepublik Deutschland
;
_publ_contact_author_email mjc@cup.uni-muenchen.de
_publ_contact_author_fax +49-89-2180-77492
_publ_contact_author_name 'M.-J. Crawford'
_publ_contact_author_phone +49-89-2180-77491
_publ_section_title
;
Nitrate and Perchlorate Complexes of Uranium(IV)
;
_journal_name_full 'Inorganic Chemistry'
_journal_page_first 10877
_journal_page_last 10879
_journal_paper_doi 10.1021/ic901386y
_journal_volume 48
_journal_year 2009
_chemical_formula_moiety 'U 6(N O3), 2(P C24 H20), 4(C2 H3 N)'
_chemical_formula_sum 'C56 H52 N10 O18 P2 U'
_chemical_formula_weight 1453.045
_space_group_IT_number 2
_symmetry_cell_setting triclinic
_symmetry_Int_Tables_number 2
_symmetry_space_group_name_Hall '-P 1'
_symmetry_space_group_name_H-M 'P -1'
_atom_sites_solution_hydrogens geom
_atom_sites_solution_primary direct
_atom_sites_solution_secondary difmap
_audit_author_name 'P. Mayer'
_audit_block_code U_NO3_PPh4_CH3CN_dx066_klapoetke
_audit_creation_date
;
'Tue Sep 09 15:20:26 2008'
;
_audit_creation_method 'form98_non/compatible with shelxl97-2'
_audit_update_record 01-Jul-09
_cell_angle_alpha 65.904(4)
_cell_angle_beta 85.548(3)
_cell_angle_gamma 77.243(3)
_cell_formula_units_Z 1
_cell_length_a 10.6347(4)
_cell_length_b 11.8326(5)
_cell_length_c 13.3839(6)
_cell_measurement_reflns_used 12305
_cell_measurement_temperature 200(2)
_cell_measurement_theta_max 26.2490
_cell_measurement_theta_min 3.8150
_cell_volume 1499.32(12)
_computing_cell_refinement
;
CrysAlis RED, Oxford Diffraction Ltd.,
Version 1.171.32.5 (release 08-05-2007 CrysAlis171 .NET)
(compiled May  8 2007,13:10:02)
;
_computing_data_collection
;
CrysAlis CCD, Oxford Diffraction Ltd.,
Version 1.171.32.5 (release 08-05-2007 CrysAlis171 .NET)
(compiled May  8 2007,13:10:02)
;
_computing_data_reduction
;
CrysAlis RED, Oxford Diffraction Ltd.,
Version 1.171.32.5 (release 08-05-2007 CrysAlis171 .NET)
(compiled May  8 2007,13:10:02)
;
_computing_structure_refinement 'SHELXL-97 (G. M. Sheldrick. University of G\"ottingen, 97-2 version)'
_computing_structure_solution
;
A. Altomare, M. C. Burla, M. Camalli, G. L. Cascarano, C. Giacovazzo, A.
Guagliardi, A. G. G. Moliterni, G. Polidori, R. Spagna: SIR97: a new tool for
crystal structure determination and refinement; J. Appl. Crystallogr. 1999,
32, 115-119.
;
_diffrn_ambient_temperature 200(2)
_diffrn_detector_area_resol_mean 15.9809
_diffrn_measured_fraction_theta_full 0.992
_diffrn_measured_fraction_theta_max 0.992
_diffrn_measurement_details
;
  1 omega  -61.00   -7.00   1.0000   12.7000
omega____ theta____ kappa____ phi______ omega'___ theta'___ frames
    -      -29.1682   75.0000    0.0000    0.0000    0.0000 54

  2 omega  -61.00   -7.00   1.0000   12.7000
omega____ theta____ kappa____ phi______ omega'___ theta'___ frames
    -      -29.1682   75.0000  240.0000    0.0000    0.0000 54

  3 phi     88.00  150.00   1.0000   12.7000
omega____ theta____ kappa____ phi______ omega'___ theta'___ frames
 -40.0000  -29.1682    0.0000     -        0.0000    0.0000 62

  4 omega   -8.00   42.00   1.0000   12.7000
omega____ theta____ kappa____ phi______ omega'___ theta'___ frames
    -      -29.1682   45.0000    0.0000    0.0000    0.0000 50

  5 omega  -50.00    3.00   1.0000   12.7000
omega____ theta____ kappa____ phi______ omega'___ theta'___ frames
    -      -29.1682  -75.0000  240.0000    0.0000    0.0000 53

  6 phi     -2.00   62.00   1.0000   12.7000
omega____ theta____ kappa____ phi______ omega'___ theta'___ frames
 -40.0000  -29.1682    0.0000     -        0.0000    0.0000 64

  7 omega -101.00  -48.00   1.0000   12.7000
omega____ theta____ kappa____ phi______ omega'___ theta'___ frames
    -      -29.1682  -75.0000  240.0000    0.0000    0.0000 53

  8 omega  -56.00   -4.00   1.0000   12.7000
omega____ theta____ kappa____ phi______ omega'___ theta'___ frames
    -      -29.1682   45.0000  120.0000    0.0000    0.0000 52

  9 omega   50.00  102.00   1.0000   12.7000
omega____ theta____ kappa____ phi______ omega'___ theta'___ frames
    -       29.3244   45.0000  120.0000    0.0000    0.0000 52

 10 omega   22.00   50.00   1.0000   12.7000
omega____ theta____ kappa____ phi______ omega'___ theta'___ frames
    -       29.3244   45.0000    0.0000    0.0000    0.0000 28

 11 phi   -143.00 -104.00   1.0000   12.7000
omega____ theta____ kappa____ phi______ omega'___ theta'___ frames
  40.0000   29.3244    0.0000     -        0.0000    0.0000 39

 12 omega   19.00   61.00   1.0000   12.7000
omega____ theta____ kappa____ phi______ omega'___ theta'___ frames
    -       29.3244  -75.0000    0.0000    0.0000    0.0000 42

 13 omega    7.00   53.00   1.0000   12.7000
omega____ theta____ kappa____ phi______ omega'___ theta'___ frames
    -       29.3244  -75.0000  120.0000    0.0000    0.0000 46

 14 omega    2.00   30.00   1.0000   12.7000
omega____ theta____ kappa____ phi______ omega'___ theta'___ frames
    -       29.3244   75.0000  120.0000    0.0000    0.0000 28

;
_diffrn_measurement_device 'CCD camera on \k-goniostat'
_diffrn_measurement_device_type 'Oxford XCalibur'
_diffrn_measurement_method 'phi- and omega-scans'
_diffrn_orient_matrix_UB_11 -0.0469472489
_diffrn_orient_matrix_UB_12 0.0256141425
_diffrn_orient_matrix_UB_13 -0.0426924569
_diffrn_orient_matrix_UB_21 -0.0496899923
_diffrn_orient_matrix_UB_22 -0.0050601732
_diffrn_orient_matrix_UB_23 0.0391346266
_diffrn_orient_matrix_UB_31 -0.0001195598
_diffrn_orient_matrix_UB_32 0.0618337214
_diffrn_orient_matrix_UB_33 -0.0045192911
_diffrn_radiation_collimation '0.5 mm collimator'
_diffrn_radiation_monochromator graphite
_diffrn_radiation_source 'fine-focus sealed tube'
_diffrn_radiation_type MoK\a
_diffrn_radiation_wavelength 0.71073
_diffrn_reflns_av_R_equivalents 0.0413
_diffrn_reflns_av_sigmaI/netI 0.0454
_diffrn_reflns_limit_h_max 13
_diffrn_reflns_limit_h_min -13
_diffrn_reflns_limit_k_max 14
_diffrn_reflns_limit_k_min -14
_diffrn_reflns_limit_l_max 16
_diffrn_reflns_limit_l_min -16
_diffrn_reflns_number 16990
_diffrn_reflns_theta_full 26.40
_diffrn_reflns_theta_max 26.40
_diffrn_reflns_theta_min 3.82
_diffrn_source_current 45_mA
_diffrn_source_power 2.48_kW
_diffrn_source_type 'Spellman generator'
_diffrn_source_voltage 55_kV
_exptl_absorpt_coefficient_mu 2.840
_exptl_absorpt_correction_T_max 0.7703
_exptl_absorpt_correction_T_min 0.4664
_exptl_absorpt_correction_type numerical
_exptl_absorpt_process_details
;
Crystal faces optimized with XShape, rev. 1.02, STOE (Darmstadt, Germany)
Absorption correction with XRed, rev 1.09, STOE (Darmstadt, Germany)
;
_exptl_crystal_colour yellow
_exptl_crystal_density_diffrn 1.60931(12)
_exptl_crystal_density_method 'not measured'
_exptl_crystal_description block
_exptl_crystal_F_000 724
_exptl_crystal_size_max 0.20
_exptl_crystal_size_mid 0.18
_exptl_crystal_size_min 0.10
_refine_diff_density_max 0.987
_refine_diff_density_min -0.465
_refine_diff_density_rms 0.084
_refine_ls_extinction_method none
_refine_ls_goodness_of_fit_ref 1.023
_refine_ls_hydrogen_treatment constr
_refine_ls_matrix_type full
_refine_ls_number_parameters 395
_refine_ls_number_reflns 6111
_refine_ls_number_restraints 6
_refine_ls_restrained_S_all 1.023
_refine_ls_R_factor_all 0.0262
_refine_ls_R_factor_gt 0.0248
_refine_ls_shift/su_max 0.001
_refine_ls_shift/su_mean 0.000
_refine_ls_structure_factor_coef Fsqd
_refine_ls_weighting_details 'calc w=1/[\s^2^(Fo^2^)+(0.0258P)^2^+0.0000P] where P=(Fo^2^+2Fc^2^)/3'
_refine_ls_weighting_scheme calc
_refine_ls_wR_factor_gt 0.0520
_refine_ls_wR_factor_ref 0.0528
_reflns_number_gt 5941
_reflns_number_total 6111
_reflns_threshold_expression >2sigma(I)
_cod_data_source_file ic901386y_si_001_1.cif
_cod_data_source_block dx066
_cod_original_cell_volume 1499.32(11)
_cod_database_code 4303681

loop_
_symmetry_equiv_pos_as_xyz
'x, y, z'
'-x, -y, -z'

loop_
_atom_site_label
_atom_site_type_symbol
_atom_site_fract_x
_atom_site_fract_y
_atom_site_fract_z
_atom_site_U_iso_or_equiv
_atom_site_adp_type
_atom_site_occupancy
_atom_site_symmetry_multiplicity
_atom_site_calc_flag
_atom_site_refinement_flags
_atom_site_disorder_assembly
_atom_site_disorder_group
U U 0.0000 0.0000 0.0000 0.01755(5) Uani 1 2 d S . .
P P 0.33760(6) 0.45461(6) 0.33688(5) 0.01648(14) Uani 1 1 d . . .
O1 O 0.10387(18) -0.05165(16) 0.17920(14) 0.0243(4) Uani 1 1 d . . .
O2 O 0.20298(18) 0.05578(16) 0.03767(14) 0.0241(4) Uani 1 1 d . . .
O3 O 0.2898(2) -0.0156(2) 0.19987(16) 0.0377(5) Uani 1 1 d . . .
O4 O 0.15521(18) 0.02509(16) -0.15374(14) 0.0257(4) Uani 1 1 d . . .
O5 O 0.04924(18) 0.19987(16) -0.14953(14) 0.0248(4) Uani 1 1 d . . .
O6 O 0.1856(2) 0.20397(19) -0.28043(16) 0.0357(5) Uani 1 1 d . . .
O7 O 0.04672(18) -0.18520(16) -0.05315(14) 0.0250(4) Uani 1 1 d . . .
O8 O 0.19141(18) -0.18445(16) 0.05070(14) 0.0248(4) Uani 1 1 d . . .
O9 O 0.2203(2) -0.33546(17) -0.00842(16) 0.0325(5) Uani 1 1 d . . .
N1 N 0.2001(2) -0.00518(18) 0.14104(16) 0.0169(4) Uani 1 1 d . . .
N2 N 0.1321(2) 0.1456(2) -0.19686(17) 0.0217(5) Uani 1 1 d . . .
N3 N 0.1549(2) -0.2383(2) -0.00401(17) 0.0228(5) Uani 1 1 d . . .
N4 N 0.4172(3) -0.1894(3) -0.2023(2) 0.0476(7) Uani 1 1 d . . .
C1 C 0.4247(3) 0.3047(2) 0.43141(19) 0.0193(5) Uani 1 1 d . . .
C2 C 0.5540(3) 0.2884(2) 0.4570(2) 0.0227(6) Uani 1 1 d . . .
H2 H 0.5991 0.3547 0.4203 0.027 Uiso 1 1 calc R . .
C3 C 0.6162(3) 0.1746(2) 0.5366(2) 0.0284(6) Uani 1 1 d . . .
H3 H 0.7044 0.1627 0.5542 0.034 Uiso 1 1 calc R . .
C4 C 0.5501(3) 0.0789(2) 0.5901(2) 0.0281(7) Uani 1 1 d . . .
H4 H 0.5929 0.0016 0.6450 0.034 Uiso 1 1 calc R . .
C5 C 0.4222(3) 0.0943(2) 0.5648(2) 0.0289(6) Uani 1 1 d . . .
H5 H 0.3776 0.0276 0.6021 0.035 Uiso 1 1 calc R . .
C6 C 0.3587(3) 0.2072(2) 0.4848(2) 0.0248(6) Uani 1 1 d . . .
H6 H 0.2710 0.2178 0.4667 0.030 Uiso 1 1 calc R . .
C7 C 0.4517(2) 0.5443(2) 0.2547(2) 0.0195(5) Uani 1 1 d . . .
C8 C 0.4834(3) 0.6396(2) 0.2778(2) 0.0254(6) Uani 1 1 d . . .
H8 H 0.4387 0.6630 0.3330 0.031 Uiso 1 1 calc R . .
C9 C 0.5797(3) 0.6997(3) 0.2203(2) 0.0313(7) Uani 1 1 d . . .
H9 H 0.6005 0.7652 0.2354 0.038 Uiso 1 1 calc R . .
C10 C 0.6464(3) 0.6653(3) 0.1406(2) 0.0334(7) Uani 1 1 d . . .
H10 H 0.7134 0.7064 0.1018 0.040 Uiso 1 1 calc R . .
C11 C 0.6149(3) 0.5706(3) 0.1176(3) 0.0382(7) Uani 1 1 d . . .
H11 H 0.6606 0.5468 0.0630 0.046 Uiso 1 1 calc R . .
C12 C 0.5177(3) 0.5109(3) 0.1735(2) 0.0306(7) Uani 1 1 d . . .
H12 H 0.4957 0.4470 0.1566 0.037 Uiso 1 1 calc R . .
C13 C 0.2323(2) 0.4263(2) 0.25424(19) 0.0175(5) Uani 1 1 d . . .
C14 C 0.1102(3) 0.5032(2) 0.2235(2) 0.0222(6) Uani 1 1 d . . .
H14 H 0.0814 0.5711 0.2459 0.027 Uiso 1 1 calc R . .
C15 C 0.0309(3) 0.4796(3) 0.1599(2) 0.0265(6) Uani 1 1 d . . .
H15 H -0.0522 0.5322 0.1380 0.032 Uiso 1 1 calc R . .
C16 C 0.0720(3) 0.3803(3) 0.1279(2) 0.0300(7) Uani 1 1 d . . .
H16 H 0.0165 0.3636 0.0856 0.036 Uiso 1 1 calc R . .
C17 C 0.1931(3) 0.3056(3) 0.1575(2) 0.0322(7) Uani 1 1 d . . .
H17 H 0.2216 0.2385 0.1340 0.039 Uiso 1 1 calc R . .
C18 C 0.2745(3) 0.3272(2) 0.2213(2) 0.0262(6) Uani 1 1 d . . .
H18 H 0.3579 0.2748 0.2420 0.031 Uiso 1 1 calc R . .
C19 C 0.2417(2) 0.5364(2) 0.41314(19) 0.0184(5) Uani 1 1 d . . .
C20 C 0.1782(3) 0.6633(2) 0.3610(2) 0.0211(6) Uani 1 1 d . . .
H20 H 0.1913 0.7096 0.2854 0.025 Uiso 1 1 calc R . .
C21 C 0.0970(3) 0.7207(2) 0.4198(2) 0.0252(6) Uani 1 1 d . . .
H21 H 0.0535 0.8065 0.3843 0.030 Uiso 1 1 calc R . .
C22 C 0.0781(3) 0.6540(3) 0.5305(2) 0.0269(6) Uani 1 1 d . . .
H22 H 0.0212 0.6937 0.5705 0.032 Uiso 1 1 calc R . .
C23 C 0.1425(3) 0.5294(3) 0.5826(2) 0.0284(6) Uani 1 1 d . . .
H23 H 0.1309 0.4844 0.6587 0.034 Uiso 1 1 calc R . .
C24 C 0.2235(3) 0.4701(2) 0.5247(2) 0.0231(6) Uani 1 1 d . . .
H24 H 0.2667 0.3843 0.5607 0.028 Uiso 1 1 calc R . .
C25 C 0.4310(3) -0.1439(3) -0.1446(3) 0.0366(8) Uani 1 1 d . . .
C26 C 0.4501(3) -0.0849(3) -0.0719(3) 0.0476(9) Uani 1 1 d . . .
H26A H 0.5419 -0.0852 -0.0686 0.071 Uiso 1 1 calc R . .
H26B H 0.4205 -0.1324 0.0015 0.071 Uiso 1 1 calc R . .
H26C H 0.4007 0.0025 -0.0999 0.071 Uiso 1 1 calc R . .
N5 N 1.1127(5) 0.0835(5) 0.4035(4) 0.0407(14) Uiso 0.544(5) 1 d PD A 1
C27 C 1.0169(5) 0.0974(5) 0.3666(4) 0.0282(13) Uiso 0.544(5) 1 d PD A 1
C28 C 0.8874(8) 0.1127(10) 0.3234(9) 0.055(4) Uiso 0.544(5) 1 d PD A 1
H28A H 0.8267 0.0924 0.3840 0.083 Uiso 0.544(5) 1 calc PR A 1
H28B H 0.8916 0.0556 0.2865 0.083 Uiso 0.544(5) 1 calc PR A 1
H28C H 0.8583 0.2004 0.2712 0.083 Uiso 0.544(5) 1 calc PR A 1
N6 N -0.1308(6) -0.0655(5) 0.4977(5) 0.0450(18) Uiso 0.456(5) 1 d PD A 2
C29 C -0.1275(7) 0.0190(6) 0.4204(5) 0.0347(17) Uiso 0.456(5) 1 d PD A 2
C30 C -0.1177(9) 0.1341(9) 0.3182(7) 0.027(3) Uiso 0.456(5) 1 d PD A 2
H30A H -0.1921 0.2023 0.3127 0.040 Uiso 0.456(5) 1 calc PR A 2
H30B H -0.1165 0.1135 0.2542 0.040 Uiso 0.456(5) 1 calc PR A 2
H30C H -0.0382 0.1616 0.3212 0.040 Uiso 0.456(5) 1 calc PR A 2

loop_
_atom_site_aniso_label
_atom_site_aniso_U_11
_atom_site_aniso_U_22
_atom_site_aniso_U_33
_atom_site_aniso_U_23
_atom_site_aniso_U_13
_atom_site_aniso_U_12
U 0.02008(8) 0.01548(7) 0.01671(7) -0.00548(5) -0.00272(5) -0.00388(5)
P 0.0170(3) 0.0144(3) 0.0160(3) -0.0045(2) -0.0005(3) -0.0021(3)
O1 0.0259(11) 0.0240(9) 0.0225(9) -0.0074(8) -0.0031(8) -0.0068(8)
O2 0.0247(11) 0.0239(9) 0.0239(9) -0.0085(8) -0.0020(8) -0.0069(8)
O3 0.0345(13) 0.0443(12) 0.0335(11) -0.0110(10) -0.0143(10) -0.0105(10)
O4 0.0275(11) 0.0229(9) 0.0245(9) -0.0086(8) -0.0006(8) -0.0023(8)
O5 0.0288(11) 0.0201(9) 0.0240(9) -0.0067(8) -0.0024(8) -0.0051(8)
O6 0.0358(13) 0.0379(11) 0.0282(11) -0.0046(9) 0.0067(9) -0.0170(10)
O7 0.0263(11) 0.0218(9) 0.0277(10) -0.0109(8) -0.0038(8) -0.0035(8)
O8 0.0260(11) 0.0240(9) 0.0257(10) -0.0106(8) -0.0015(8) -0.0055(8)
O9 0.0350(12) 0.0209(10) 0.0391(11) -0.0137(9) 0.0055(9) 0.0004(9)
N1 0.0184(12) 0.0148(10) 0.0163(10) -0.0056(8) -0.0040(9) -0.0010(9)
N2 0.0170(12) 0.0266(12) 0.0200(11) -0.0053(10) 0.0000(9) -0.0093(10)
N3 0.0255(13) 0.0209(11) 0.0214(11) -0.0063(9) 0.0017(10) -0.0086(10)
N4 0.0449(19) 0.0383(15) 0.0500(18) -0.0155(14) 0.0082(14) 0.0033(14)
C1 0.0234(15) 0.0166(12) 0.0156(12) -0.0070(10) -0.0004(10) 0.0015(11)
C2 0.0276(16) 0.0193(12) 0.0232(13) -0.0108(11) -0.0019(11) -0.0036(11)
C3 0.0279(16) 0.0277(14) 0.0315(15) -0.0163(12) -0.0135(12) 0.0040(12)
C4 0.0412(18) 0.0176(13) 0.0212(13) -0.0075(11) -0.0120(12) 0.0058(12)
C5 0.0386(18) 0.0200(13) 0.0242(14) -0.0069(11) 0.0009(12) -0.0027(13)
C6 0.0229(15) 0.0222(13) 0.0253(14) -0.0077(11) 0.0011(11) -0.0007(11)
C7 0.0160(14) 0.0179(12) 0.0191(12) -0.0015(10) -0.0022(10) -0.0035(10)
C8 0.0267(16) 0.0279(14) 0.0228(13) -0.0094(11) -0.0034(11) -0.0080(12)
C9 0.0316(17) 0.0298(15) 0.0328(16) -0.0089(13) -0.0044(13) -0.0130(13)
C10 0.0211(16) 0.0304(15) 0.0383(17) -0.0007(13) 0.0020(13) -0.0112(13)
C11 0.0364(19) 0.0380(17) 0.0379(17) -0.0132(14) 0.0167(14) -0.0130(15)
C12 0.0348(18) 0.0287(14) 0.0321(15) -0.0154(13) 0.0095(13) -0.0108(13)
C13 0.0194(14) 0.0163(11) 0.0148(11) -0.0027(10) 0.0015(10) -0.0068(10)
C14 0.0219(15) 0.0231(13) 0.0203(13) -0.0086(11) 0.0009(11) -0.0029(11)
C15 0.0208(15) 0.0321(15) 0.0237(14) -0.0087(12) -0.0037(11) -0.0034(12)
C16 0.0397(19) 0.0322(15) 0.0230(14) -0.0101(12) -0.0021(13) -0.0182(14)
C17 0.045(2) 0.0251(14) 0.0333(16) -0.0169(13) -0.0018(14) -0.0091(14)
C18 0.0306(17) 0.0196(13) 0.0284(14) -0.0107(11) -0.0002(12) -0.0030(12)
C19 0.0192(14) 0.0175(12) 0.0177(12) -0.0065(10) -0.0036(10) -0.0019(10)
C20 0.0254(15) 0.0185(12) 0.0192(12) -0.0078(10) -0.0018(11) -0.0029(11)
C21 0.0251(15) 0.0201(13) 0.0310(15) -0.0124(11) -0.0053(12) 0.0000(11)
C22 0.0253(16) 0.0291(14) 0.0301(15) -0.0176(12) 0.0041(12) -0.0031(12)
C23 0.0297(17) 0.0327(15) 0.0212(13) -0.0109(12) 0.0049(12) -0.0045(13)
C24 0.0237(15) 0.0203(12) 0.0212(13) -0.0055(11) -0.0011(11) -0.0013(11)
C25 0.0254(17) 0.0271(15) 0.0391(18) -0.0010(14) 0.0073(13) 0.0039(13)
C26 0.033(2) 0.049(2) 0.055(2) -0.0174(17) 0.0009(16) -0.0045(16)

loop_
_atom_type_symbol
_atom_type_description
_atom_type_scat_dispersion_real
_atom_type_scat_dispersion_imag
_atom_type_scat_source
C C 0.0033 0.0016 'International Tables Vol C Tables 4.2.6.8 and 6.1.1.4'
H H 0.0000 0.0000 'International Tables Vol C Tables 4.2.6.8 and 6.1.1.4'
N N 0.0061 0.0033 'International Tables Vol C Tables 4.2.6.8 and 6.1.1.4'
O O 0.0106 0.0060 'International Tables Vol C Tables 4.2.6.8 and 6.1.1.4'
U U -9.6767 9.6646 'International Tables Vol C Tables 4.2.6.8 and 6.1.1.4'
P P 0.1023 0.0942 'International Tables Vol C Tables 4.2.6.8 and 6.1.1.4'

loop_
_exptl_crystal_face_index_h
_exptl_crystal_face_index_k
_exptl_crystal_face_index_l
_exptl_crystal_face_perp_dist
5 -26 20 0.1881
-4 11 -28 0.1200
9 13 14 0.0714
-10 -9 -15 0.0803
10 -1 -13 0.0331
-10 2 13 0.0644

loop_
_geom_angle_atom_site_label_1
_geom_angle_atom_site_label_2
_geom_angle_atom_site_label_3
_geom_angle
_geom_angle_site_symmetry_1
_geom_angle_site_symmetry_3
_geom_angle_publ_flag
O4 U O4 180.00(14) . 2 ?
O4 U O1 66.33(6) . 2 ?
O4 U O1 113.67(6) 2 2 ?
O4 U O1 113.67(6) . . ?
O4 U O1 66.33(6) 2 . ?
O1 U O1 180.00(8) 2 . ?
O4 U O7 66.96(6) . . ?
O4 U O7 113.04(6) 2 . ?
O1 U O7 67.95(6) 2 . ?
O1 U O7 112.05(6) . . ?
O4 U O7 113.04(6) . 2 ?
O4 U O7 66.96(6) 2 2 ?
O1 U O7 112.05(6) 2 2 ?
O1 U O7 67.95(6) . 2 ?
O7 U O7 180.00(6) . 2 ?
O4 U O5 50.56(6) . . ?
O4 U O5 129.44(6) 2 . ?
O1 U O5 67.51(6) 2 . ?
O1 U O5 112.49(6) . . ?
O7 U O5 113.17(6) . . ?
O7 U O5 66.83(6) 2 . ?
O4 U O5 129.44(6) . 2 ?
O4 U O5 50.56(6) 2 2 ?
O1 U O5 112.49(6) 2 2 ?
O1 U O5 67.51(6) . 2 ?
O7 U O5 66.83(6) . 2 ?
O7 U O5 113.17(6) 2 2 ?
O5 U O5 180.00(6) . 2 ?
O4 U O8 111.64(6) . 2 ?
O4 U O8 68.36(6) 2 2 ?
O1 U O8 66.43(6) 2 2 ?
O1 U O8 113.57(6) . 2 ?
O7 U O8 129.36(6) . 2 ?
O7 U O8 50.64(6) 2 2 ?
O5 U O8 67.08(6) . 2 ?
O5 U O8 112.92(6) 2 2 ?
O4 U O8 68.36(6) . . ?
O4 U O8 111.64(6) 2 . ?
O1 U O8 113.57(6) 2 . ?
O1 U O8 66.43(6) . . ?
O7 U O8 50.64(6) . . ?
O7 U O8 129.36(6) 2 . ?
O5 U O8 112.92(6) . . ?
O5 U O8 67.08(6) 2 . ?
O8 U O8 180.0 2 . ?
O4 U O2 68.39(6) . . ?
O4 U O2 111.61(6) 2 . ?
O1 U O2 129.41(6) 2 . ?
O1 U O2 50.59(6) . . ?
O7 U O2 112.65(6) . . ?
O7 U O2 67.35(6) 2 . ?
O5 U O2 66.85(6) . . ?
O5 U O2 113.15(6) 2 . ?
O8 U O2 112.73(6) 2 . ?
O8 U O2 67.27(6) . . ?
O4 U O2 111.61(6) . 2 ?
O4 U O2 68.39(6) 2 2 ?
O1 U O2 50.59(6) 2 2 ?
O1 U O2 129.41(6) . 2 ?
O7 U O2 67.35(6) . 2 ?
O7 U O2 112.65(6) 2 2 ?
O5 U O2 113.15(6) . 2 ?
O5 U O2 66.85(6) 2 2 ?
O8 U O2 67.27(6) 2 2 ?
O8 U O2 112.73(6) . 2 ?
O2 U O2 180.00(8) . 2 ?
C7 P C1 108.51(12) . . ?
C7 P C19 110.40(12) . . ?
C1 P C19 108.76(11) . . ?
C7 P C13 111.54(11) . . ?
C1 P C13 108.63(11) . . ?
C19 P C13 108.94(12) . . ?
N1 O1 U 96.97(13) . . ?
N1 O2 U 94.65(13) . . ?
N2 O4 U 97.32(14) . . ?
N2 O5 U 96.27(13) . . ?
N3 O7 U 97.41(13) . . ?
N3 O8 U 96.11(14) . . ?
O3 N1 O1 122.2(2) . . ?
O3 N1 O2 120.4(2) . . ?
O1 N1 O2 117.38(19) . . ?
O3 N1 U 175.13(17) . . ?
O1 N1 U 58.07(11) . . ?
O2 N1 U 59.63(11) . . ?
O6 N2 O5 122.7(2) . . ?
O6 N2 O4 121.5(2) . . ?
O5 N2 O4 115.9(2) . . ?
O6 N2 U 177.83(18) . . ?
O5 N2 U 58.59(11) . . ?
O4 N2 U 57.27(12) . . ?
O9 N3 O7 122.3(2) . . ?
O9 N3 O8 121.9(2) . . ?
O7 N3 O8 115.8(2) . . ?
O9 N3 U 178.28(18) . . ?
O7 N3 U 57.37(11) . . ?
O8 N3 U 58.46(12) . . ?
C6 C1 C2 120.2(2) . . ?
C6 C1 P 118.9(2) . . ?
C2 C1 P 120.8(2) . . ?
C3 C2 C1 119.6(3) . . ?
C3 C2 H2 120.2 . . ?
C1 C2 H2 120.2 . . ?
C4 C3 C2 120.0(3) . . ?
C4 C3 H3 120.0 . . ?
C2 C3 H3 120.0 . . ?
C3 C4 C5 120.7(2) . . ?
C3 C4 H4 119.6 . . ?
C5 C4 H4 119.6 . . ?
C4 C5 C6 120.0(3) . . ?
C4 C5 H5 120.0 . . ?
C6 C5 H5 120.0 . . ?
C5 C6 C1 119.5(3) . . ?
C5 C6 H6 120.3 . . ?
C1 C6 H6 120.3 . . ?
C12 C7 C8 119.6(3) . . ?
C12 C7 P 119.5(2) . . ?
C8 C7 P 120.6(2) . . ?
C9 C8 C7 119.8(3) . . ?
C9 C8 H8 120.1 . . ?
C7 C8 H8 120.1 . . ?
C8 C9 C10 120.5(3) . . ?
C8 C9 H9 119.7 . . ?
C10 C9 H9 119.7 . . ?
C9 C10 C11 119.7(3) . . ?
C9 C10 H10 120.1 . . ?
C11 C10 H10 120.1 . . ?
C12 C11 C10 120.4(3) . . ?
C12 C11 H11 119.8 . . ?
C10 C11 H11 119.8 . . ?
C11 C12 C7 119.9(3) . . ?
C11 C12 H12 120.0 . . ?
C7 C12 H12 120.0 . . ?
C18 C13 C14 120.4(2) . . ?
C18 C13 P 119.2(2) . . ?
C14 C13 P 120.39(19) . . ?
C15 C14 C13 119.3(2) . . ?
C15 C14 H14 120.3 . . ?
C13 C14 H14 120.3 . . ?
C16 C15 C14 120.5(3) . . ?
C16 C15 H15 119.8 . . ?
C14 C15 H15 119.8 . . ?
C17 C16 C15 120.0(2) . . ?
C17 C16 H16 120.0 . . ?
C15 C16 H16 120.0 . . ?
C16 C17 C18 120.7(3) . . ?
C16 C17 H17 119.6 . . ?
C18 C17 H17 119.6 . . ?
C17 C18 C13 119.1(3) . . ?
C17 C18 H18 120.4 . . ?
C13 C18 H18 120.4 . . ?
C24 C19 C20 119.6(2) . . ?
C24 C19 P 119.28(18) . . ?
C20 C19 P 121.03(19) . . ?
C21 C20 C19 119.8(2) . . ?
C21 C20 H20 120.1 . . ?
C19 C20 H20 120.1 . . ?
C20 C21 C22 120.4(2) . . ?
C20 C21 H21 119.8 . . ?
C22 C21 H21 119.8 . . ?
C23 C22 C21 119.9(3) . . ?
C23 C22 H22 120.1 . . ?
C21 C22 H22 120.1 . . ?
C24 C23 C22 120.4(2) . . ?
C24 C23 H23 119.8 . . ?
C22 C23 H23 119.8 . . ?
C23 C24 C19 119.9(2) . . ?
C23 C24 H24 120.1 . . ?
C19 C24 H24 120.1 . . ?
N4 C25 C26 179.2(4) . . ?
C25 C26 H26A 109.5 . . ?
C25 C26 H26B 109.5 . . ?
H26A C26 H26B 109.5 . . ?
C25 C26 H26C 109.5 . . ?
H26A C26 H26C 109.5 . . ?
H26B C26 H26C 109.5 . . ?
N5 C27 C28 177.0(7) . . ?
N6 C29 C30 177.3(8) . . ?
C29 C30 H30A 109.5 . . ?
C29 C30 H30B 109.5 . . ?
H30A C30 H30B 109.5 . . ?
C29 C30 H30C 109.5 . . ?
H30A C30 H30C 109.5 . . ?
H30B C30 H30C 109.5 . . ?

loop_
_geom_bond_atom_site_label_1
_geom_bond_atom_site_label_2
_geom_bond_distance
_geom_bond_site_symmetry_2
_geom_bond_publ_flag
U O4 2.4974(19) . ?
U O4 2.4974(19) 2 ?
U O1 2.5024(17) 2 ?
U O1 2.5024(17) . ?
U O7 2.5085(17) . ?
U O7 2.5085(17) 2 ?
U O5 2.5283(17) . ?
U O5 2.5283(17) 2 ?
U O8 2.5319(18) 2 ?
U O8 2.5319(18) . ?
U O2 2.5336(18) . ?
U O2 2.5336(18) 2 ?
P C7 1.794(3) . ?
P C1 1.797(2) . ?
P C19 1.797(3) . ?
P C13 1.803(2) . ?
O1 N1 1.244(3) . ?
O2 N1 1.274(3) . ?
O3 N1 1.237(3) . ?
O4 N2 1.274(3) . ?
O5 N2 1.259(3) . ?
O6 N2 1.223(3) . ?
O7 N3 1.269(3) . ?
O8 N3 1.276(3) . ?
O9 N3 1.227(3) . ?
N4 C25 1.140(4) . ?
C1 C6 1.393(4) . ?
C1 C2 1.395(4) . ?
C2 C3 1.390(4) . ?
C2 H2 0.9500 . ?
C3 C4 1.378(4) . ?
C3 H3 0.9500 . ?
C4 C5 1.382(4) . ?
C4 H4 0.9500 . ?
C5 C6 1.391(4) . ?
C5 H5 0.9500 . ?
C6 H6 0.9500 . ?
C7 C12 1.393(4) . ?
C7 C8 1.397(4) . ?
C8 C9 1.378(4) . ?
C8 H8 0.9500 . ?
C9 C10 1.384(4) . ?
C9 H9 0.9500 . ?
C10 C11 1.387(4) . ?
C10 H10 0.9500 . ?
C11 C12 1.378(4) . ?
C11 H11 0.9500 . ?
C12 H12 0.9500 . ?
C13 C18 1.391(4) . ?
C13 C14 1.392(4) . ?
C14 C15 1.387(4) . ?
C14 H14 0.9500 . ?
C15 C16 1.382(4) . ?
C15 H15 0.9500 . ?
C16 C17 1.374(4) . ?
C16 H16 0.9500 . ?
C17 C18 1.390(4) . ?
C17 H17 0.9500 . ?
C18 H18 0.9500 . ?
C19 C24 1.395(3) . ?
C19 C20 1.402(3) . ?
C20 C21 1.378(4) . ?
C20 H20 0.9500 . ?
C21 C22 1.389(4) . ?
C21 H21 0.9500 . ?
C22 C23 1.384(4) . ?
C22 H22 0.9500 . ?
C23 C24 1.382(4) . ?
C23 H23 0.9500 . ?
C24 H24 0.9500 . ?
C25 C26 1.456(5) . ?
C26 H26A 0.9800 . ?
C26 H26B 0.9800 . ?
C26 H26C 0.9800 . ?
N5 C27 1.117(5) . ?
C27 C28 1.480(7) . ?
C28 H28A 0.9800 . ?
C28 H28B 0.9800 . ?
C28 H28C 0.9800 . ?
N6 C29 1.112(6) . ?
C29 C30 1.502(7) . ?
C30 H30A 0.9800 . ?
C30 H30B 0.9800 . ?
C30 H30C 0.9800 . ?

loop_
_geom_contact_atom_site_label_1
_geom_contact_atom_site_label_2
_geom_contact_distance
_geom_contact_site_symmetry_1
_geom_contact_site_symmetry_2
_geom_contact_publ_flag
? ? ? ? ? ?

loop_
_geom_hbond_atom_site_label_D
_geom_hbond_atom_site_label_H
_geom_hbond_atom_site_label_A
_geom_hbond_distance_DH
_geom_hbond_distance_HA
_geom_hbond_distance_DA
_geom_hbond_angle_DHA
_geom_hbond_site_symmetry_A
_geom_hbond_publ_flag
? ? ? ? ? ? ? ? ?

loop_
_geom_torsion_atom_site_label_1
_geom_torsion_atom_site_label_2
_geom_torsion_atom_site_label_3
_geom_torsion_atom_site_label_4
_geom_torsion
_geom_torsion_site_symmetry_1
_geom_torsion_site_symmetry_2
_geom_torsion_site_symmetry_3
_geom_torsion_site_symmetry_4
_geom_torsion_publ_flag
O4 U O1 N1 24.57(14) . . . . ?
O4 U O1 N1 -155.43(14) 2 . . . ?
O1 U O1 N1 2(100) 2 . . . ?
O7 U O1 N1 98.10(13) . . . . ?
O7 U O1 N1 -81.90(13) 2 . . . ?
O5 U O1 N1 -30.73(15) . . . . ?
O5 U O1 N1 149.27(15) 2 . . . ?
O8 U O1 N1 -104.51(13) 2 . . . ?
O8 U O1 N1 75.49(13) . . . . ?
O2 U O1 N1 -3.72(12) . . . . ?
O2 U O1 N1 176.28(12) 2 . . . ?
O4 U O2 N1 -148.55(14) . . . . ?
O4 U O2 N1 31.45(14) 2 . . . ?
O1 U O2 N1 -176.38(11) 2 . . . ?
O1 U O2 N1 3.62(11) . . . . ?
O7 U O2 N1 -96.96(13) . . . . ?
O7 U O2 N1 83.04(13) 2 . . . ?
O5 U O2 N1 156.47(14) . . . . ?
O5 U O2 N1 -23.53(14) 2 . . . ?
O8 U O2 N1 106.14(13) 2 . . . ?
O8 U O2 N1 -73.86(13) . . . . ?
O2 U O2 N1 -9(100) 2 . . . ?
O4 U O4 N2 -90(78) 2 . . . ?
O1 U O4 N2 79.29(14) 2 . . . ?
O1 U O4 N2 -100.71(14) . . . . ?
O7 U O4 N2 154.27(15) . . . . ?
O7 U O4 N2 -25.73(15) 2 . . . ?
O5 U O4 N2 -0.33(12) . . . . ?
O5 U O4 N2 179.67(12) 2 . . . ?
O8 U O4 N2 29.34(15) 2 . . . ?
O8 U O4 N2 -150.66(15) . . . . ?
O2 U O4 N2 -77.52(14) . . . . ?
O2 U O4 N2 102.48(14) 2 . . . ?
O4 U O5 N2 0.34(12) . . . . ?
O4 U O5 N2 -179.66(12) 2 . . . ?
O1 U O5 N2 -76.84(13) 2 . . . ?
O1 U O5 N2 103.16(13) . . . . ?
O7 U O5 N2 -25.08(15) . . . . ?
O7 U O5 N2 154.92(15) 2 . . . ?
O5 U O5 N2 108(100) 2 . . . ?
O8 U O5 N2 -149.69(14) 2 . . . ?
O8 U O5 N2 30.31(14) . . . . ?
O2 U O5 N2 80.73(14) . . . . ?
O2 U O5 N2 -99.27(14) 2 . . . ?
O4 U O7 N3 78.98(14) . . . . ?
O4 U O7 N3 -101.02(14) 2 . . . ?
O1 U O7 N3 151.62(16) 2 . . . ?
O1 U O7 N3 -28.38(16) . . . . ?
O7 U O7 N3 -1(93) 2 . . . ?
O5 U O7 N3 100.09(14) . . . . ?
O5 U O7 N3 -79.91(14) 2 . . . ?
O8 U O7 N3 178.73(13) 2 . . . ?
O8 U O7 N3 -1.27(13) . . . . ?
O2 U O7 N3 26.64(15) . . . . ?
O2 U O7 N3 -153.36(15) 2 . . . ?
O4 U O8 N3 -76.08(14) . . . . ?
O4 U O8 N3 103.92(14) 2 . . . ?
O1 U O8 N3 -26.18(15) 2 . . . ?
O1 U O8 N3 153.82(15) . . . . ?
O7 U O8 N3 1.26(13) . . . . ?
O7 U O8 N3 -178.74(13) 2 . . . ?
O5 U O8 N3 -100.60(14) . . . . ?
O5 U O8 N3 79.40(14) 2 . . . ?
O8 U O8 N3 165(41) 2 . . . ?
O2 U O8 N3 -150.81(15) . . . . ?
O2 U O8 N3 29.19(15) 2 . . . ?
U O1 N1 O3 -174.26(19) . . . . ?
U O1 N1 O2 6.4(2) . . . . ?
U O2 N1 O3 174.35(19) . . . . ?
U O2 N1 O1 -6.3(2) . . . . ?
O4 U N1 O3 -62(2) . . . . ?
O4 U N1 O3 118(2) 2 . . . ?
O1 U N1 O3 -85(2) 2 . . . ?
O1 U N1 O3 95(2) . . . . ?
O7 U N1 O3 3(2) . . . . ?
O7 U N1 O3 -177(2) 2 . . . ?
O5 U N1 O3 -113(2) . . . . ?
O5 U N1 O3 67(2) 2 . . . ?
O8 U N1 O3 -177(2) 2 . . . ?
O8 U N1 O3 3(2) . . . . ?
O2 U N1 O3 -91(2) . . . . ?
O2 U N1 O3 89(2) 2 . . . ?
O4 U N1 O1 -157.62(13) . . . . ?
O4 U N1 O1 22.38(13) 2 . . . ?
O1 U N1 O1 180.0 2 . . . ?
O7 U N1 O1 -92.50(14) . . . . ?
O7 U N1 O1 87.50(14) 2 . . . ?
O5 U N1 O1 151.83(13) . . . . ?
O5 U N1 O1 -28.17(13) 2 . . . ?
O8 U N1 O1 87.45(14) 2 . . . ?
O8 U N1 O1 -92.55(14) . . . . ?
O2 U N1 O1 173.4(2) . . . . ?
O2 U N1 O1 -6.6(2) 2 . . . ?
O4 U N1 O2 29.02(13) . . . . ?
O4 U N1 O2 -150.98(13) 2 . . . ?
O1 U N1 O2 6.6(2) 2 . . . ?
O1 U N1 O2 -173.4(2) . . . . ?
O7 U N1 O2 94.14(13) . . . . ?
O7 U N1 O2 -85.86(13) 2 . . . ?
O5 U N1 O2 -21.54(13) . . . . ?
O5 U N1 O2 158.46(13) 2 . . . ?
O8 U N1 O2 -85.91(13) 2 . . . ?
O8 U N1 O2 94.09(13) . . . . ?
O2 U N1 O2 180.0 2 . . . ?
U O5 N2 O6 177.9(2) . . . . ?
U O5 N2 O4 -0.6(2) . . . . ?
U O4 N2 O6 -177.9(2) . . . . ?
U O4 N2 O5 0.6(2) . . . . ?
O4 U N2 O6 55(5) . . . . ?
O4 U N2 O6 -125(5) 2 . . . ?
O1 U N2 O6 -34(5) 2 . . . ?
O1 U N2 O6 146(5) . . . . ?
O7 U N2 O6 31(5) . . . . ?
O7 U N2 O6 -149(5) 2 . . . ?
O5 U N2 O6 -126(5) . . . . ?
O5 U N2 O6 54(5) 2 . . . ?
O8 U N2 O6 -98(5) 2 . . . ?
O8 U N2 O6 82(5) . . . . ?
O2 U N2 O6 146(5) . . . . ?
O2 U N2 O6 -34(5) 2 . . . ?
O4 U N2 O5 -179.4(2) . . . . ?
O4 U N2 O5 0.6(2) 2 . . . ?
O1 U N2 O5 91.78(14) 2 . . . ?
O1 U N2 O5 -88.22(14) . . . . ?
O7 U N2 O5 157.06(13) . . . . ?
O7 U N2 O5 -22.94(13) 2 . . . ?
O5 U N2 O5 180.0 2 . . . ?
O8 U N2 O5 27.70(13) 2 . . . ?
O8 U N2 O5 -152.30(13) . . . . ?
O2 U N2 O5 -87.92(14) . . . . ?
O2 U N2 O5 92.08(14) 2 . . . ?
O4 U N2 O4 180.0 2 . . . ?
O1 U N2 O4 -88.82(14) 2 . . . ?
O1 U N2 O4 91.18(14) . . . . ?
O7 U N2 O4 -23.54(14) . . . . ?
O7 U N2 O4 156.46(14) 2 . . . ?
O5 U N2 O4 179.4(2) . . . . ?
O5 U N2 O4 -0.6(2) 2 . . . ?
O8 U N2 O4 -152.90(14) 2 . . . ?
O8 U N2 O4 27.10(14) . . . . ?
O2 U N2 O4 91.48(14) . . . . ?
O2 U N2 O4 -88.52(14) 2 . . . ?
U O7 N3 O9 -178.0(2) . . . . ?
U O7 N3 O8 2.2(2) . . . . ?
U O8 N3 O9 178.0(2) . . . . ?
U O8 N3 O7 -2.1(2) . . . . ?
O4 U N3 O9 -10(6) . . . . ?
O4 U N3 O9 170(6) 2 . . . ?
O1 U N3 O9 53(6) 2 . . . ?
O1 U N3 O9 -127(6) . . . . ?
O7 U N3 O9 79(6) . . . . ?
O7 U N3 O9 -101(6) 2 . . . ?
O5 U N3 O9 -12(6) . . . . ?
O5 U N3 O9 168(6) 2 . . . ?
O8 U N3 O9 77(6) 2 . . . ?
O8 U N3 O9 -103(6) . . . . ?
O2 U N3 O9 -76(6) . . . . ?
O2 U N3 O9 104(6) 2 . . . ?
O4 U N3 O7 -89.52(14) . . . . ?
O4 U N3 O7 90.48(14) 2 . . . ?
O1 U N3 O7 -26.14(14) 2 . . . ?
O1 U N3 O7 153.86(14) . . . . ?
O7 U N3 O7 180.0 2 . . . ?
O5 U N3 O7 -91.39(14) . . . . ?
O5 U N3 O7 88.61(14) 2 . . . ?
O8 U N3 O7 -2.3(2) 2 . . . ?
O8 U N3 O7 177.7(2) . . . . ?
O2 U N3 O7 -155.56(14) . . . . ?
O2 U N3 O7 24.44(14) 2 . . . ?
O4 U N3 O8 92.77(14) . . . . ?
O4 U N3 O8 -87.23(14) 2 . . . ?
O1 U N3 O8 156.14(14) 2 . . . ?
O1 U N3 O8 -23.86(14) . . . . ?
O7 U N3 O8 -177.7(2) . . . . ?
O7 U N3 O8 2.3(2) 2 . . . ?
O5 U N3 O8 90.90(14) . . . . ?
O5 U N3 O8 -89.10(14) 2 . . . ?
O8 U N3 O8 180.0 2 . . . ?
O2 U N3 O8 26.73(14) . . . . ?
O2 U N3 O8 -153.27(14) 2 . . . ?
C7 P C1 C6 -164.3(2) . . . . ?
C19 P C1 C6 75.6(2) . . . . ?
C13 P C1 C6 -42.9(2) . . . . ?
C7 P C1 C2 20.2(2) . . . . ?
C19 P C1 C2 -100.0(2) . . . . ?
C13 P C1 C2 141.6(2) . . . . ?
C6 C1 C2 C3 -0.4(4) . . . . ?
P C1 C2 C3 175.1(2) . . . . ?
C1 C2 C3 C4 -0.3(4) . . . . ?
C2 C3 C4 C5 0.6(4) . . . . ?
C3 C4 C5 C6 -0.1(4) . . . . ?
C4 C5 C6 C1 -0.6(4) . . . . ?
C2 C1 C6 C5 0.9(4) . . . . ?
P C1 C6 C5 -174.7(2) . . . . ?
C1 P C7 C12 73.5(2) . . . . ?
C19 P C7 C12 -167.4(2) . . . . ?
C13 P C7 C12 -46.1(2) . . . . ?
C1 P C7 C8 -100.7(2) . . . . ?
C19 P C7 C8 18.4(2) . . . . ?
C13 P C7 C8 139.7(2) . . . . ?
C12 C7 C8 C9 -0.1(4) . . . . ?
P C7 C8 C9 174.1(2) . . . . ?
C7 C8 C9 C10 -0.8(4) . . . . ?
C8 C9 C10 C11 0.8(4) . . . . ?
C9 C10 C11 C12 0.1(4) . . . . ?
C10 C11 C12 C7 -0.9(5) . . . . ?
C8 C7 C12 C11 0.9(4) . . . . ?
P C7 C12 C11 -173.3(2) . . . . ?
C7 P C13 C18 82.0(2) . . . . ?
C1 P C13 C18 -37.5(2) . . . . ?
C19 P C13 C18 -155.8(2) . . . . ?
C7 P C13 C14 -97.7(2) . . . . ?
C1 P C13 C14 142.7(2) . . . . ?
C19 P C13 C14 24.4(2) . . . . ?
C18 C13 C14 C15 0.2(4) . . . . ?
P C13 C14 C15 180.0(2) . . . . ?
C13 C14 C15 C16 0.5(4) . . . . ?
C14 C15 C16 C17 -1.3(4) . . . . ?
C15 C16 C17 C18 1.3(4) . . . . ?
C16 C17 C18 C13 -0.6(4) . . . . ?
C14 C13 C18 C17 -0.2(4) . . . . ?
P C13 C18 C17 -180.0(2) . . . . ?
C7 P C19 C24 -132.5(2) . . . . ?
C1 P C19 C24 -13.6(2) . . . . ?
C13 P C19 C24 104.7(2) . . . . ?
C7 P C19 C20 51.7(2) . . . . ?
C1 P C19 C20 170.6(2) . . . . ?
C13 P C19 C20 -71.1(2) . . . . ?
C24 C19 C20 C21 -1.1(4) . . . . ?
P C19 C20 C21 174.7(2) . . . . ?
C19 C20 C21 C22 0.4(4) . . . . ?
C20 C21 C22 C23 0.7(4) . . . . ?
C21 C22 C23 C24 -1.3(4) . . . . ?
C22 C23 C24 C19 0.7(4) . . . . ?
C20 C19 C24 C23 0.5(4) . . . . ?
P C19 C24 C23 -175.4(2) . . . . ?

loop_
_reflns_scale_group_code
_reflns_scale_meas_F
? ?
